data_7033443
loop_
_publ_author_name
'Cowan, Matthew G.'
'Miller, Reece G.'
'Brooker, Sally'

_publ_section_title
;
 Pyrazine-imide complexes: reversible redox and MOF building blocks.
;
_journal_issue 6
_journal_name_full 'Dalton transactions (Cambridge, England : 2003)'
_journal_page_first 2880
_journal_page_last 2892
_journal_paper_doi 10.1039/c4dt03407d
_journal_volume 44
_journal_year 2015
_chemical_formula_moiety 'C20 H12 Cu1 N10 O4'
_chemical_formula_sum 'C20 H12 Cu N10 O4'
_chemical_formula_weight 519.95
_chemical_name_systematic
; 
 ? 
;
_space_group_IT_number 14
_symmetry_cell_setting monoclinic
_symmetry_space_group_name_Hall '-P 2ybc'
_symmetry_space_group_name_H-M 'P 1 21/c 1'
_atom_sites_solution_hydrogens geom
_atom_sites_solution_primary direct
_atom_sites_solution_secondary difmap
_audit_creation_method SHELXL-97
_audit_update_record
;
2014-12-18 deposited with the CCDC.
2014-12-18 downloaded from the CCDC.
;
_cell_angle_alpha 90.00
_cell_angle_beta 92.340(2)
_cell_angle_gamma 90.00
_cell_formula_units_Z 4
_cell_length_a 8.8489(4)
_cell_length_b 27.4492(14)
_cell_length_c 8.5398(4)
_cell_measurement_reflns_used 9970
_cell_measurement_temperature 90(2)
_cell_measurement_theta_max 26.382
_cell_measurement_theta_min 2.303
_cell_volume 2072.55(17)
_computing_cell_refinement 'Bruker SMART'
_computing_data_collection 'Bruker SMART'
_computing_data_reduction 'Bruker SAINT'
_computing_molecular_graphics 'Bruker SHELXTL'
_computing_publication_material 'Bruker SHELXTL'
_computing_structure_refinement 'SHELXL-97 (Sheldrick, 2008)'
_computing_structure_solution 'SHELXS-97 (Sheldrick, 2008)'
_diffrn_ambient_temperature 90(2)
_diffrn_measured_fraction_theta_full 0.998
_diffrn_measured_fraction_theta_max 0.998
_diffrn_measurement_device_type 'Bruker Kappa Apex II area detector'
_diffrn_measurement_method '\f and \w scans'
_diffrn_radiation_monochromator graphite
_diffrn_radiation_source 'fine-focus sealed tube'
_diffrn_radiation_type MoK\a
_diffrn_radiation_wavelength 0.71073
_diffrn_reflns_av_R_equivalents 0.0415
_diffrn_reflns_av_sigmaI/netI 0.0266
_diffrn_reflns_limit_h_max 11
_diffrn_reflns_limit_h_min -11
_diffrn_reflns_limit_k_max 33
_diffrn_reflns_limit_k_min -34
_diffrn_reflns_limit_l_max 10
_diffrn_reflns_limit_l_min -10
_diffrn_reflns_number 27699
_diffrn_reflns_theta_full 26.38
_diffrn_reflns_theta_max 26.38
_diffrn_reflns_theta_min 1.48
_exptl_absorpt_coefficient_mu 1.108
_exptl_absorpt_correction_T_max 0.7454
_exptl_absorpt_correction_T_min 0.5769
_exptl_absorpt_correction_type multi-scan
_exptl_absorpt_process_details 'SCALE(Bruker, 2004)'
_exptl_crystal_colour green
_exptl_crystal_density_diffrn 1.666
_exptl_crystal_density_method 'not measured'
_exptl_crystal_description block
_exptl_crystal_F_000 1052
_exptl_crystal_size_max 0.50
_exptl_crystal_size_mid 0.30
_exptl_crystal_size_min 0.14
_refine_diff_density_max 0.460
_refine_diff_density_min -0.443
_refine_diff_density_rms 0.070
_refine_ls_extinction_method none
_refine_ls_goodness_of_fit_ref 1.172
_refine_ls_hydrogen_treatment constr
_refine_ls_matrix_type full
_refine_ls_number_parameters 316
_refine_ls_number_reflns 4233
_refine_ls_number_restraints 0
_refine_ls_restrained_S_all 1.172
_refine_ls_R_factor_all 0.0402
_refine_ls_R_factor_gt 0.0366
_refine_ls_shift/su_max 0.002
_refine_ls_shift/su_mean 0.000
_refine_ls_structure_factor_coef Fsqd
_refine_ls_weighting_details 'calc w=1/[\s^2^(Fo^2^)+(0.0146P)^2^+4.0063P] where P=(Fo^2^+2Fc^2^)/3'
_refine_ls_weighting_scheme calc
_refine_ls_wR_factor_gt 0.0855
_refine_ls_wR_factor_ref 0.0871
_reflns_number_gt 3908
_reflns_number_total 4233
_reflns_threshold_expression >2sigma(I)
_cod_data_source_file c4dt03407d2.cif
_cod_data_source_block mgc392
_cod_depositor_comments 'Adding full bibliography for 7033441--7033446.cif.'
_cod_original_sg_symbol_H-M P2(1)/c
_cod_original_formula_sum 'C20 H12 Cu1 N10 O4'
_cod_database_code 7033443

loop_
_symmetry_equiv_pos_as_xyz
'x, y, z'
'-x, y+1/2, -z+1/2'
'-x, -y, -z'
'x, -y-1/2, z-1/2'

loop_
_atom_site_label
_atom_site_type_symbol
_atom_site_fract_x
_atom_site_fract_y
_atom_site_fract_z
_atom_site_U_iso_or_equiv
_atom_site_adp_type
_atom_site_occupancy
_atom_site_symmetry_multiplicity
_atom_site_calc_flag
_atom_site_refinement_flags
Cu1 Cu 0.78024(3) 0.620718(10) 0.91154(3) 0.01340(9) Uani 1 1 d .
N1 N 0.5431(2) 0.63305(7) 1.0069(2) 0.0140(4) Uani 1 1 d .
C1 C 0.4358(3) 0.60377(9) 1.0586(3) 0.0160(5) Uani 1 1 d .
H1 H 0.4500 0.5695 1.0549 0.019 Uiso 1 1 calc R
C2 C 0.3037(3) 0.62234(10) 1.1178(3) 0.0194(5) Uani 1 1 d .
H2 H 0.2293 0.6003 1.1522 0.023 Uiso 1 1 calc R
N2 N 0.2777(3) 0.67008(8) 1.1281(3) 0.0223(5) Uani 1 1 d .
C3 C 0.3854(3) 0.69958(10) 1.0745(3) 0.0206(5) Uani 1 1 d .
H3 H 0.3709 0.7338 1.0784 0.025 Uiso 1 1 calc R
C4 C 0.5173(3) 0.68133(9) 1.0135(3) 0.0156(5) Uani 1 1 d .
C5 C 0.6342(3) 0.71553(9) 0.9514(3) 0.0168(5) Uani 1 1 d .
O1 O 0.6001(2) 0.75825(6) 0.9307(2) 0.0248(4) Uani 1 1 d .
N3 N 0.7692(2) 0.69319(7) 0.9194(2) 0.0149(4) Uani 1 1 d .
C6 C 0.8930(3) 0.72138(9) 0.8879(3) 0.0182(5) Uani 1 1 d .
O2 O 0.9096(2) 0.76495(7) 0.9118(2) 0.0273(4) Uani 1 1 d .
C7 C 1.0205(3) 0.69290(9) 0.8191(3) 0.0176(5) Uani 1 1 d .
C8 C 1.1435(3) 0.71686(10) 0.7578(3) 0.0238(6) Uani 1 1 d .
H8 H 1.1453 0.7515 0.7584 0.029 Uiso 1 1 calc R
N4 N 1.2592(3) 0.69273(9) 0.6981(3) 0.0267(5) Uani 1 1 d .
C9 C 1.2506(3) 0.64401(10) 0.7029(3) 0.0224(6) Uani 1 1 d .
H9 H 1.3314 0.6254 0.6640 0.027 Uiso 1 1 calc R
C10 C 1.1279(3) 0.61970(10) 0.7627(3) 0.0185(5) Uani 1 1 d .
H10 H 1.1265 0.5851 0.7632 0.022 Uiso 1 1 calc R
N5 N 1.0122(2) 0.64420(8) 0.8194(2) 0.0160(4) Uani 1 1 d .
N11 N 0.6931(2) 0.61139(7) 0.6858(2) 0.0146(4) Uani 1 1 d .
C11 C 0.6541(3) 0.64438(9) 0.5776(3) 0.0182(5) Uani 1 1 d .
H11 H 0.6597 0.6781 0.6030 0.022 Uiso 1 1 calc R
C12 C 0.6051(3) 0.63014(10) 0.4277(3) 0.0219(6) Uani 1 1 d .
H12 H 0.5774 0.6546 0.3531 0.026 Uiso 1 1 calc R
N12 N 0.5954(3) 0.58343(9) 0.3846(3) 0.0236(5) Uani 1 1 d .
C13 C 0.6332(3) 0.55051(10) 0.4956(3) 0.0203(5) Uani 1 1 d .
H13 H 0.6264 0.5169 0.4704 0.024 Uiso 1 1 calc R
C14 C 0.6818(3) 0.56400(9) 0.6459(3) 0.0153(5) Uani 1 1 d .
C15 C 0.7267(3) 0.52715(9) 0.7698(3) 0.0168(5) Uani 1 1 d .
O11 O 0.7128(2) 0.48374(7) 0.7417(2) 0.0264(4) Uani 1 1 d .
N13 N 0.7817(2) 0.54953(7) 0.9040(2) 0.0146(4) Uani 1 1 d .
C16 C 0.8309(3) 0.52429(9) 1.0346(3) 0.0164(5) Uani 1 1 d .
O12 O 0.8324(2) 0.48040(7) 1.0569(2) 0.0244(4) Uani 1 1 d .
C17 C 0.8879(3) 0.55868(9) 1.1619(3) 0.0153(5) Uani 1 1 d .
C18 C 0.9469(3) 0.54286(10) 1.3057(3) 0.0200(5) Uani 1 1 d .
H18 H 0.9545 0.5088 1.3248 0.024 Uiso 1 1 calc R
N14 N 0.9939(3) 0.57377(9) 1.4190(3) 0.0230(5) Uani 1 1 d .
C19 C 0.9819(3) 0.62108(10) 1.3845(3) 0.0211(6) Uani 1 1 d .
H19 H 1.0140 0.6442 1.4616 0.025 Uiso 1 1 calc R
C20 C 0.9244(3) 0.63783(10) 1.2405(3) 0.0187(5) Uani 1 1 d .
H20 H 0.9190 0.6719 1.2210 0.022 Uiso 1 1 calc R
N15 N 0.8772(2) 0.60677(8) 1.1303(2) 0.0151(4) Uani 1 1 d .

loop_
_atom_site_aniso_label
_atom_site_aniso_U_11
_atom_site_aniso_U_22
_atom_site_aniso_U_33
_atom_site_aniso_U_23
_atom_site_aniso_U_13
_atom_site_aniso_U_12
Cu1 0.01720(16) 0.00834(15) 0.01455(16) 0.00114(11) -0.00072(11) -0.00015(11)
N1 0.0155(10) 0.0123(10) 0.0139(10) -0.0001(8) -0.0026(8) 0.0009(8)
C1 0.0189(12) 0.0124(12) 0.0166(12) 0.0004(10) -0.0024(10) -0.0005(10)
C2 0.0187(13) 0.0188(13) 0.0207(13) 0.0024(10) 0.0002(10) -0.0015(10)
N2 0.0215(12) 0.0182(11) 0.0274(12) -0.0013(10) 0.0039(9) 0.0033(9)
C3 0.0235(14) 0.0133(12) 0.0250(14) -0.0031(11) 0.0014(11) 0.0029(10)
C4 0.0191(13) 0.0122(12) 0.0152(12) -0.0002(9) -0.0030(10) 0.0015(10)
C5 0.0225(13) 0.0121(12) 0.0155(12) -0.0013(9) -0.0024(10) -0.0004(10)
O1 0.0296(11) 0.0097(9) 0.0351(11) 0.0009(8) 0.0033(9) 0.0019(8)
N3 0.0178(11) 0.0100(10) 0.0168(10) 0.0009(8) -0.0003(8) -0.0008(8)
C6 0.0220(13) 0.0146(13) 0.0179(12) 0.0030(10) -0.0011(10) -0.0038(10)
O2 0.0296(11) 0.0112(9) 0.0411(12) -0.0006(8) 0.0030(9) -0.0058(8)
C7 0.0188(13) 0.0167(13) 0.0171(12) 0.0041(10) -0.0025(10) -0.0026(10)
C8 0.0234(14) 0.0180(13) 0.0300(15) 0.0058(11) 0.0007(11) -0.0056(11)
N4 0.0228(12) 0.0232(13) 0.0345(13) 0.0063(11) 0.0047(10) -0.0041(10)
C9 0.0189(13) 0.0259(15) 0.0223(13) 0.0042(11) -0.0008(11) 0.0015(11)
C10 0.0198(13) 0.0179(13) 0.0176(12) 0.0037(10) -0.0017(10) 0.0003(10)
N5 0.0177(11) 0.0150(11) 0.0152(10) 0.0031(8) -0.0022(8) -0.0017(8)
N11 0.0148(10) 0.0133(10) 0.0156(10) 0.0010(8) 0.0010(8) 0.0002(8)
C11 0.0224(13) 0.0136(12) 0.0187(13) 0.0009(10) 0.0012(10) 0.0001(10)
C12 0.0246(14) 0.0215(14) 0.0195(13) 0.0041(11) -0.0018(11) 0.0008(11)
N12 0.0261(12) 0.0269(13) 0.0176(11) 0.0008(9) -0.0028(9) -0.0040(10)
C13 0.0223(13) 0.0170(13) 0.0216(13) -0.0015(10) -0.0001(11) -0.0042(10)
C14 0.0144(12) 0.0142(12) 0.0175(12) 0.0011(10) 0.0016(9) -0.0013(9)
C15 0.0188(13) 0.0126(12) 0.0191(12) -0.0006(10) 0.0026(10) -0.0016(10)
O11 0.0421(12) 0.0111(9) 0.0256(10) -0.0009(8) -0.0034(9) -0.0014(8)
N13 0.0171(10) 0.0113(10) 0.0152(10) 0.0019(8) 0.0002(8) 0.0005(8)
C16 0.0156(12) 0.0159(13) 0.0177(12) 0.0022(10) 0.0008(10) 0.0010(10)
O12 0.0379(12) 0.0091(9) 0.0257(10) 0.0042(7) -0.0047(9) -0.0001(8)
C17 0.0143(12) 0.0137(12) 0.0181(12) 0.0023(10) 0.0028(9) 0.0009(9)
C18 0.0229(13) 0.0165(13) 0.0206(13) 0.0030(10) 0.0004(11) 0.0026(10)
N14 0.0247(12) 0.0243(12) 0.0197(11) 0.0031(9) -0.0029(9) 0.0016(10)
C19 0.0216(13) 0.0223(14) 0.0192(13) -0.0026(11) -0.0015(10) -0.0001(11)
C20 0.0197(13) 0.0171(13) 0.0192(13) -0.0006(10) 0.0009(10) 0.0007(10)
N15 0.0148(10) 0.0145(10) 0.0162(10) 0.0012(8) 0.0029(8) 0.0016(8)

loop_
_atom_type_symbol
_atom_type_description
_atom_type_scat_dispersion_real
_atom_type_scat_dispersion_imag
_atom_type_scat_source
C C 0.0033 0.0016 'International Tables Vol C Tables 4.2.6.8 and 6.1.1.4'
H H 0.0000 0.0000 'International Tables Vol C Tables 4.2.6.8 and 6.1.1.4'
N N 0.0061 0.0033 'International Tables Vol C Tables 4.2.6.8 and 6.1.1.4'
O O 0.0106 0.0060 'International Tables Vol C Tables 4.2.6.8 and 6.1.1.4'
Cu Cu 0.3201 1.2651 'International Tables Vol C Tables 4.2.6.8 and 6.1.1.4'

loop_
_geom_angle_atom_site_label_1
_geom_angle_atom_site_label_2
_geom_angle_atom_site_label_3
_geom_angle
N13 Cu1 N3 177.56(9)
N13 Cu1 N15 80.86(8)
N3 Cu1 N15 100.03(8)
N13 Cu1 N11 81.24(8)
N3 Cu1 N11 97.96(8)
N15 Cu1 N11 161.91(8)
N13 Cu1 N1 99.53(8)
N3 Cu1 N1 78.18(8)
N15 Cu1 N1 93.35(8)
N11 Cu1 N1 92.15(8)
N13 Cu1 N5 105.04(8)
N3 Cu1 N5 77.25(8)
N15 Cu1 N5 91.02(8)
N11 Cu1 N5 91.11(8)
N1 Cu1 N5 155.43(7)
C1 N1 C4 117.1(2)
C1 N1 Cu1 134.36(17)
C4 N1 Cu1 108.54(16)
N1 C1 C2 121.4(2)
N1 C1 H1 119.3
C2 C1 H1 119.3
N2 C2 C1 122.3(2)
N2 C2 H2 118.9
C1 C2 H2 118.9
C2 N2 C3 116.3(2)
N2 C3 C4 121.8(2)
N2 C3 H3 119.1
C4 C3 H3 119.1
N1 C4 C3 121.1(2)
N1 C4 C5 118.5(2)
C3 C4 C5 120.3(2)
O1 C5 N3 127.4(2)
O1 C5 C4 118.7(2)
N3 C5 C4 113.9(2)
C6 N3 C5 119.4(2)
C6 N3 Cu1 120.93(17)
C5 N3 Cu1 119.61(16)
O2 C6 N3 127.5(2)
O2 C6 C7 119.0(2)
N3 C6 C7 113.4(2)
N5 C7 C8 121.1(2)
N5 C7 C6 118.3(2)
C8 C7 C6 120.6(2)
N4 C8 C7 122.1(3)
N4 C8 H8 118.9
C7 C8 H8 118.9
C8 N4 C9 115.9(2)
N4 C9 C10 122.5(3)
N4 C9 H9 118.8
C10 C9 H9 118.8
N5 C10 C9 121.0(2)
N5 C10 H10 119.5
C9 C10 H10 119.5
C10 N5 C7 117.4(2)
C10 N5 Cu1 133.37(17)
C7 N5 Cu1 109.08(17)
C11 N11 C14 117.9(2)
C11 N11 Cu1 129.90(18)
C14 N11 Cu1 112.16(16)
N11 C11 C12 120.7(2)
N11 C11 H11 119.7
C12 C11 H11 119.7
N12 C12 C11 122.5(2)
N12 C12 H12 118.7
C11 C12 H12 118.7
C12 N12 C13 116.1(2)
N12 C13 C14 122.2(2)
N12 C13 H13 118.9
C14 C13 H13 118.9
N11 C14 C13 120.6(2)
N11 C14 C15 117.2(2)
C13 C14 C15 122.3(2)
O11 C15 N13 129.1(2)
O11 C15 C14 119.7(2)
N13 C15 C14 111.1(2)
C16 N13 C15 123.0(2)
C16 N13 Cu1 118.76(17)
C15 N13 Cu1 118.22(16)
O12 C16 N13 128.9(2)
O12 C16 C17 120.2(2)
N13 C16 C17 110.8(2)
N15 C17 C18 120.3(2)
N15 C17 C16 116.6(2)
C18 C17 C16 123.0(2)
N14 C18 C17 122.4(2)
N14 C18 H18 118.8
C17 C18 H18 118.8
C19 N14 C18 115.9(2)
N14 C19 C20 122.7(2)
N14 C19 H19 118.7
C20 C19 H19 118.7
N15 C20 C19 120.6(2)
N15 C20 H20 119.7
C19 C20 H20 119.7
C20 N15 C17 118.0(2)
C20 N15 Cu1 129.25(18)
C17 N15 Cu1 112.75(17)

loop_
_geom_bond_atom_site_label_1
_geom_bond_atom_site_label_2
_geom_bond_distance
Cu1 N13 1.955(2)
Cu1 N3 1.993(2)
Cu1 N15 2.059(2)
Cu1 N11 2.063(2)
Cu1 N1 2.306(2)
Cu1 N5 2.320(2)
N1 C1 1.333(3)
N1 C4 1.346(3)
C1 C2 1.390(4)
C1 H1 0.9500
C2 N2 1.334(3)
C2 H2 0.9500
N2 C3 1.345(4)
C3 C4 1.391(4)
C3 H3 0.9500
C4 C5 1.509(3)
C5 O1 1.222(3)
C5 N3 1.380(3)
N3 C6 1.376(3)
C6 O2 1.221(3)
C6 C7 1.511(4)
C7 N5 1.339(3)
C7 C8 1.392(4)
C8 N4 1.338(4)
C8 H8 0.9500
N4 C9 1.340(4)
C9 C10 1.389(4)
C9 H9 0.9500
C10 N5 1.332(3)
C10 H10 0.9500
N11 C11 1.329(3)
N11 C14 1.347(3)
C11 C12 1.391(4)
C11 H11 0.9500
C12 N12 1.336(4)
C12 H12 0.9500
N12 C13 1.342(4)
C13 C14 1.387(4)
C13 H13 0.9500
C14 C15 1.506(3)
C15 O11 1.221(3)
C15 N13 1.372(3)
N13 C16 1.369(3)
C16 O12 1.220(3)
C16 C17 1.511(4)
C17 N15 1.350(3)
C17 C18 1.385(4)
C18 N14 1.340(4)
C18 H18 0.9500
N14 C19 1.335(4)
C19 C20 1.390(4)
C19 H19 0.9500
C20 N15 1.325(3)
C20 H20 0.9500

loop_
_geom_torsion_atom_site_label_1
_geom_torsion_atom_site_label_2
_geom_torsion_atom_site_label_3
_geom_torsion_atom_site_label_4
_geom_torsion
N13 Cu1 N1 C1 5.7(2)
N3 Cu1 N1 C1 -175.2(2)
N15 Cu1 N1 C1 -75.6(2)
N11 Cu1 N1 C1 87.2(2)
N5 Cu1 N1 C1 -175.4(2)
N13 Cu1 N1 C4 -177.05(16)
N3 Cu1 N1 C4 2.11(16)
N15 Cu1 N1 C4 101.66(16)
N11 Cu1 N1 C4 -95.58(16)
N5 Cu1 N1 C4 1.8(3)
C4 N1 C1 C2 -0.5(4)
Cu1 N1 C1 C2 176.61(18)
N1 C1 C2 N2 -0.9(4)
C1 C2 N2 C3 1.4(4)
C2 N2 C3 C4 -0.8(4)
C1 N1 C4 C3 1.1(4)
Cu1 N1 C4 C3 -176.7(2)
C1 N1 C4 C5 -178.2(2)
Cu1 N1 C4 C5 4.0(3)
N2 C3 C4 N1 -0.5(4)
N2 C3 C4 C5 178.8(2)
N1 C4 C5 O1 166.9(2)
C3 C4 C5 O1 -12.4(4)
N1 C4 C5 N3 -11.0(3)
C3 C4 C5 N3 169.7(2)
O1 C5 N3 C6 13.3(4)
C4 C5 N3 C6 -169.0(2)
O1 C5 N3 Cu1 -164.4(2)
C4 C5 N3 Cu1 13.3(3)
N15 Cu1 N3 C6 82.31(19)
N11 Cu1 N3 C6 -95.80(19)
N1 Cu1 N3 C6 173.7(2)
N5 Cu1 N3 C6 -6.46(18)
N15 Cu1 N3 C5 -100.01(18)
N11 Cu1 N3 C5 81.89(19)
N1 Cu1 N3 C5 -8.66(18)
N5 Cu1 N3 C5 171.22(19)
C5 N3 C6 O2 14.7(4)
Cu1 N3 C6 O2 -167.6(2)
C5 N3 C6 C7 -166.7(2)
Cu1 N3 C6 C7 11.0(3)
O2 C6 C7 N5 168.3(2)
N3 C6 C7 N5 -10.5(3)
O2 C6 C7 C8 -11.4(4)
N3 C6 C7 C8 169.8(2)
N5 C7 C8 N4 -0.7(4)
C6 C7 C8 N4 179.0(2)
C7 C8 N4 C9 -0.9(4)
C8 N4 C9 C10 1.4(4)
N4 C9 C10 N5 -0.3(4)
C9 C10 N5 C7 -1.3(4)
C9 C10 N5 Cu1 174.56(18)
C8 C7 N5 C10 1.8(4)
C6 C7 N5 C10 -177.9(2)
C8 C7 N5 Cu1 -175.0(2)
C6 C7 N5 Cu1 5.3(3)
N13 Cu1 N5 C10 3.3(2)
N3 Cu1 N5 C10 -175.8(2)
N15 Cu1 N5 C10 84.1(2)
N11 Cu1 N5 C10 -77.9(2)
N1 Cu1 N5 C10 -175.5(2)
N13 Cu1 N5 C7 179.40(16)
N3 Cu1 N5 C7 0.27(16)
N15 Cu1 N5 C7 -99.79(17)
N11 Cu1 N5 C7 98.18(17)
N1 Cu1 N5 C7 0.6(3)
N13 Cu1 N11 C11 -177.7(2)
N3 Cu1 N11 C11 4.7(2)
N15 Cu1 N11 C11 -169.3(2)
N1 Cu1 N11 C11 83.0(2)
N5 Cu1 N11 C11 -72.6(2)
N13 Cu1 N11 C14 -0.47(17)
N3 Cu1 N11 C14 -178.13(17)
N15 Cu1 N11 C14 7.9(4)
N1 Cu1 N11 C14 -99.78(17)
N5 Cu1 N11 C14 104.58(17)
C14 N11 C11 C12 -0.8(4)
Cu1 N11 C11 C12 176.25(19)
N11 C11 C12 N12 -0.4(4)
C11 C12 N12 C13 1.2(4)
C12 N12 C13 C14 -1.0(4)
C11 N11 C14 C13 1.1(4)
Cu1 N11 C14 C13 -176.51(19)
C11 N11 C14 C15 179.9(2)
Cu1 N11 C14 C15 2.4(3)
N12 C13 C14 N11 -0.1(4)
N12 C13 C14 C15 -178.9(2)
N11 C14 C15 O11 177.1(2)
C13 C14 C15 O11 -4.1(4)
N11 C14 C15 N13 -3.6(3)
C13 C14 C15 N13 175.2(2)
O11 C15 N13 C16 -0.6(4)
C14 C15 N13 C16 -179.8(2)
O11 C15 N13 Cu1 -177.6(2)
C14 C15 N13 Cu1 3.2(3)
N15 Cu1 N13 C16 3.83(18)
N11 Cu1 N13 C16 -178.79(19)
N1 Cu1 N13 C16 -88.06(18)
N5 Cu1 N13 C16 92.42(18)
N15 Cu1 N13 C15 -179.07(19)
N11 Cu1 N13 C15 -1.68(18)
N1 Cu1 N13 C15 89.04(18)
N5 Cu1 N13 C15 -90.47(18)
C15 N13 C16 O12 -1.6(4)
Cu1 N13 C16 O12 175.4(2)
C15 N13 C16 C17 178.8(2)
Cu1 N13 C16 C17 -4.2(3)
O12 C16 C17 N15 -177.6(2)
N13 C16 C17 N15 2.0(3)
O12 C16 C17 C18 1.6(4)
N13 C16 C17 C18 -178.7(2)
N15 C17 C18 N14 0.8(4)
C16 C17 C18 N14 -178.4(2)
C17 C18 N14 C19 -0.7(4)
C18 N14 C19 C20 0.0(4)
N14 C19 C20 N15 0.6(4)
C19 C20 N15 C17 -0.5(4)
C19 C20 N15 Cu1 177.38(18)
C18 C17 N15 C20 -0.1(3)
C16 C17 N15 C20 179.1(2)
C18 C17 N15 Cu1 -178.37(19)
C16 C17 N15 Cu1 0.9(3)
N13 Cu1 N15 C20 179.6(2)
N3 Cu1 N15 C20 -2.7(2)
N11 Cu1 N15 C20 171.2(2)
N1 Cu1 N15 C20 -81.3(2)
N5 Cu1 N15 C20 74.5(2)
N13 Cu1 N15 C17 -2.42(17)
N3 Cu1 N15 C17 175.28(16)
N11 Cu1 N15 C17 -10.8(4)
N1 Cu1 N15 C17 96.70(17)
N5 Cu1 N15 C17 -107.49(17)
